data_4025390
loop_
_publ_author_name
'Da Ma'
'Zuzana Gargulakova'
'Peter Y. Zavalij'
'Vladimir Sindelar'
'Lyle Isaacs'

_publ_section_title
;
 Reasons Why Aldehydes Do Not Generally Participate in Cucurbit[n]uril
 Forming Reactions
;
_journal_name_full 'Journal of Organic Chemistry'
_journal_page_first 2934
_journal_page_last 2941
_journal_paper_doi 10.1021/jo100186q
_journal_volume 75
_journal_year 2010
_chemical_formula_moiety 'C112 H104 K N64 O34'
_chemical_formula_sum 'C146 H220 F51 K N64 O116'
_chemical_formula_weight 5735.96
_chemical_name_common K(H2O)2[(CB2)2Ph]4
_chemical_name_systematic
;
[K(C28H26N16O8)4(H2O)2](CF3COO).16CF3COOH.48H2O
;
_space_group_IT_number 142
_symmetry_cell_setting tetragonal
_symmetry_space_group_name_Hall '-I 4bd 2c'
_symmetry_space_group_name_H-M 'I 41/a c d :2'
_atom_sites_solution_hydrogens geom
_atom_sites_solution_primary direct
_atom_sites_solution_secondary difmap
_audit_creation_method 'SHELXL-97 & ZCIF'
_cell_angle_alpha 90.00
_cell_angle_beta 90.00
_cell_angle_gamma 90.00
_cell_formula_units_Z 8
_cell_length_a 45.390(5)
_cell_length_b 45.390(5)
_cell_length_c 28.447(7)
_cell_measurement_reflns_used 2811
_cell_measurement_temperature 150(2)
_cell_measurement_theta_max 16.5
_cell_measurement_theta_min 2.3
_cell_volume 58608(17)
_computing_cell_refinement Apex2
_computing_data_collection 'Apex2 (Bruker, 2005)'
_computing_data_reduction Apex2
_computing_molecular_graphics 'XSHEL (Bruker, 2004)'
_computing_publication_material SHELXL-97
_computing_structure_refinement 'SHELXL-97 (Sheldrick, 1997)'
_computing_structure_solution 'SHELXS-97 (Sheldrick, 1990)'
_diffrn_ambient_temperature 150(2)
_diffrn_detector 'CCD area detector'
_diffrn_detector_area_resol_mean 11.198
_diffrn_detector_type 'Bruker Smart Apex II'
_diffrn_measured_fraction_theta_full 0.989
_diffrn_measured_fraction_theta_max 0.989
_diffrn_measurement_details 310
_diffrn_measurement_device_type 'three-circle diffractometer'
_diffrn_measurement_method '\w scans'
_diffrn_measurement_specimen_support 'glass capillary'
_diffrn_orient_matrix_type standard
_diffrn_orient_matrix_UB_11 -0.0019767
_diffrn_orient_matrix_UB_12 -0.0215850
_diffrn_orient_matrix_UB_13 -0.0056858
_diffrn_orient_matrix_UB_21 0.0216141
_diffrn_orient_matrix_UB_22 -0.0025215
_diffrn_orient_matrix_UB_23 0.0050649
_diffrn_orient_matrix_UB_31 -0.0035525
_diffrn_orient_matrix_UB_32 -0.0032384
_diffrn_orient_matrix_UB_33 0.0342304
_diffrn_radiation_monochromator graphite
_diffrn_radiation_source 'fine-focus sealed tube'
_diffrn_radiation_type MoK\a
_diffrn_radiation_wavelength 0.71073
_diffrn_reflns_av_R_equivalents 0.0800
_diffrn_reflns_av_sigmaI/netI 0.0779
_diffrn_reflns_limit_h_max 22
_diffrn_reflns_limit_h_min -33
_diffrn_reflns_limit_k_max 3
_diffrn_reflns_limit_k_min -33
_diffrn_reflns_limit_l_max 6
_diffrn_reflns_limit_l_min -21
_diffrn_reflns_number 10945
_diffrn_reflns_theta_full 15.26
_diffrn_reflns_theta_max 15.26
_diffrn_reflns_theta_min 2.30
_diffrn_source_current 30.00
_diffrn_source_voltage 50.00
_diffrn_standards_decay_% 0
_exptl_absorpt_coefficient_mu 0.144
_exptl_absorpt_correction_T_max 0.983
_exptl_absorpt_correction_T_min 0.906
_exptl_absorpt_correction_type multi-scan
_exptl_absorpt_process_details 'SADABS (Sheldrick, 1996)'
_exptl_crystal_colour colourless
_exptl_crystal_density_diffrn 1.300
_exptl_crystal_density_method 'not measured'
_exptl_crystal_description prism
_exptl_crystal_F_000 23600
_exptl_crystal_id 'Isaacs/DaMa S-shape tetramer @200K'
_exptl_crystal_size_max 0.24
_exptl_crystal_size_mid 0.19
_exptl_crystal_size_min 0.12
_refine_diff_density_max 0.439
_refine_diff_density_min -0.190
_refine_diff_density_rms 0.047
_refine_ls_extinction_method none
_refine_ls_goodness_of_fit_ref 1.000
_refine_ls_hydrogen_treatment constr
_refine_ls_matrix_type full
_refine_ls_number_parameters 482
_refine_ls_number_reflns 3085
_refine_ls_number_restraints 562
_refine_ls_restrained_S_all 0.947
_refine_ls_R_factor_all 0.1216
_refine_ls_R_factor_gt 0.0948
_refine_ls_shift/su_max 0.000
_refine_ls_shift/su_mean 0.000
_refine_ls_structure_factor_coef Fsqd
_refine_ls_weighting_details
; calc
 [1.00000+-1.00000exp(-11.30(sin\q/\l)^2^)]/
   [\s^2^(Fo^2^)+0.0000+9.9500*P+(0.0550P)^2^+0.0000sin\q/\l]
 where P = 0.33333Fo^2^ + 0.66667Fc^2^
;
_refine_ls_weighting_scheme calc
_refine_ls_wR_factor_gt 0.1870
_refine_ls_wR_factor_ref 0.1970
_reflns_number_gt 1923
_reflns_number_total 3085
_reflns_threshold_expression >2sigma(I)
_cod_data_source_file jo100186q_si_002.cif
_cod_data_source_block 1654
_cod_depositor_comments
;
The following automatic conversions were performed:

'_symmetry_cell_setting' value 'Tetragonal' changed to 'tetragonal'
according to the built-in table from CIF Core dictionary named
'cif_core.dic' version 2.4.1 from 2010-06-29.

Automatic conversion script
Id: cif_fix_values 1646 2011-03-28 12:23:43Z adriana 
;
_cod_original_cell_volume 58607(17)
_cod_original_sg_symbol_H-M 'I 41/a c d'
_cod_database_code 4025390
_diffrn_measurement_frame_width-ccd -0.3
_diffrn_measurement_total_frames-ccd 310
_diffrn_measurement_frame_time-ccd 120
_diffrn_measurement_total_time-ccd 10.4
_diffrn_detector_distance-ccd 6.000
_diffrn_measurement_frame_size-ccd 1024

loop_
_symmetry_equiv_pos_as_xyz
'x, y, z'
'-x+1/2, -y, z+1/2'
'-y+1/4, x+3/4, z+1/4'
'y+1/4, -x+1/4, z+3/4'
'-x+1/2, y, -z'
'x, -y, -z+1/2'
'y+1/4, x+3/4, -z+3/4'
'-y+1/4, -x+1/4, -z+1/4'
'x+1/2, y+1/2, z+1/2'
'-x+1, -y+1/2, z+1'
'-y+3/4, x+5/4, z+3/4'
'y+3/4, -x+3/4, z+5/4'
'-x+1, y+1/2, -z+1/2'
'x+1/2, -y+1/2, -z+1'
'y+3/4, x+5/4, -z+5/4'
'-y+3/4, -x+3/4, -z+3/4'
'-x, -y, -z'
'x-1/2, y, -z-1/2'
'y-1/4, -x-3/4, -z-1/4'
'-y-1/4, x-1/4, -z-3/4'
'x-1/2, -y, z'
'-x, y, z-1/2'
'-y-1/4, -x-3/4, z-3/4'
'y-1/4, x-1/4, z-1/4'
'-x+1/2, -y+1/2, -z+1/2'
'x, y+1/2, -z'
'y+1/4, -x-1/4, -z+1/4'
'-y+1/4, x+1/4, -z-1/4'
'x, -y+1/2, z+1/2'
'-x+1/2, y+1/2, z'
'-y+1/4, -x-1/4, z-1/4'
'y+1/4, x+1/4, z+1/4'

loop_
_atom_site_label
_atom_site_type_symbol
_atom_site_fract_x
_atom_site_fract_y
_atom_site_fract_z
_atom_site_U_iso_or_equiv
_atom_site_adp_type
_atom_site_occupancy
_atom_site_symmetry_multiplicity
_atom_site_calc_flag
_atom_site_refinement_flags
_atom_site_disorder_assembly
_atom_site_disorder_group
C1 C 0.4785(3) 0.0792(3) 0.4677(3) 0.129(4) Uani 1 1 d DU . .
C2 C 0.4513(3) 0.0738(3) 0.4480(3) 0.134(4) Uani 1 1 d DU . .
H2 H 0.4417 0.0554 0.4517 0.161 Uiso 1 1 calc R . .
C3 C 0.4387(4) 0.0961(4) 0.4229(4) 0.183(6) Uani 1 1 d DU . .
H3 H 0.4200 0.0923 0.4092 0.219 Uiso 1 1 calc R . .
C4 C 0.4503(3) 0.1227(3) 0.4157(4) 0.150(4) Uani 1 1 d DU . .
H4 H 0.4398 0.1371 0.3982 0.179 Uiso 1 1 calc R . .
C5 C 0.4775(3) 0.1288(3) 0.4340(4) 0.149(4) Uani 1 1 d DU . .
H5 H 0.4861 0.1475 0.4284 0.179 Uiso 1 1 calc R . .
C6 C 0.4931(3) 0.1075(3) 0.4614(4) 0.112(3) Uani 1 1 d DU . .
N10 N 0.42038(19) 0.1510(2) 0.6734(3) 0.121(3) Uani 1 1 d DU . .
H10 H 0.4030 0.1595 0.6722 0.145 Uiso 1 1 calc R . .
C11 C 0.4463(3) 0.1646(3) 0.6948(4) 0.131(3) Uani 1 1 d DU . .
H11 H 0.4432 0.1696 0.7287 0.158 Uiso 1 1 calc R . .
N12 N 0.4583(2) 0.18920(19) 0.6677(3) 0.128(3) Uani 1 1 d DU . .
H12 H 0.4493 0.2062 0.6633 0.153 Uiso 1 1 calc R . .
C13 C 0.4262(3) 0.1235(3) 0.6555(4) 0.118(4) Uani 1 1 d DU . .
O13 O 0.40782(18) 0.10659(16) 0.6396(3) 0.150(3) Uani 1 1 d DU . .
C14 C 0.4844(3) 0.1823(3) 0.6510(4) 0.111(4) Uani 1 1 d DU . .
O14 O 0.49928(14) 0.20237(12) 0.6307(3) 0.1284(19) Uani 1 1 d DU . .
N15 N 0.4550(2) 0.11803(19) 0.6640(3) 0.106(3) Uani 1 1 d DU . .
C16 C 0.4707(2) 0.1403(2) 0.6875(3) 0.097(3) Uani 1 1 d DU . .
H16 H 0.4790 0.1332 0.7181 0.117 Uiso 1 1 calc R . .
N17 N 0.4920(2) 0.1562(2) 0.6605(3) 0.113(3) Uani 1 1 d DU . .
C18 C 0.4665(2) 0.0882(2) 0.6535(4) 0.128(4) Uani 1 1 d DU . .
H18A H 0.4781 0.0814 0.6809 0.154 Uiso 1 1 calc R . .
H18B H 0.4495 0.0746 0.6501 0.154 Uiso 1 1 calc R . .
C19 C 0.5204(2) 0.1443(2) 0.6461(4) 0.106(3) Uani 1 1 d DU . .
H19A H 0.5338 0.1609 0.6396 0.128 Uiso 1 1 calc R . .
H19B H 0.5287 0.1330 0.6728 0.128 Uiso 1 1 calc R . .
N20 N 0.4843(2) 0.08550(18) 0.6130(4) 0.107(3) Uani 1 1 d DU . .
C21 C 0.5141(3) 0.0943(2) 0.6080(4) 0.096(3) Uani 1 1 d DU . .
H21 H 0.5269 0.0845 0.6320 0.115 Uiso 1 1 calc R . .
N22 N 0.51982(16) 0.1255(2) 0.6057(3) 0.096(3) Uani 1 1 d DU . .
C23 C 0.4761(4) 0.0703(3) 0.5780(5) 0.124(4) Uani 1 1 d DU . .
O23 O 0.45195(19) 0.05686(15) 0.5697(2) 0.133(3) Uani 1 1 d DU . .
C24 C 0.5234(2) 0.1359(4) 0.5643(6) 0.123(4) Uani 1 1 d DU . .
O24 O 0.52481(15) 0.16093(18) 0.5484(2) 0.128(3) Uani 1 1 d DU . .
N25 N 0.4981(2) 0.06486(18) 0.5452(4) 0.112(3) Uani 1 1 d DU . .
C26 C 0.5225(2) 0.0846(3) 0.5585(4) 0.098(3) Uani 1 1 d DU . .
H26 H 0.5420 0.0744 0.5576 0.118 Uiso 1 1 calc R . .
N27 N 0.52273(16) 0.1128(3) 0.5320(4) 0.123(3) Uani 1 1 d DU . .
C28 C 0.4942(2) 0.0553(2) 0.4960(4) 0.109(3) Uani 1 1 d DU . .
H28 H 0.4820 0.0369 0.4955 0.131 Uiso 1 1 calc R . .
C29 C 0.5225(3) 0.1146(2) 0.4806(4) 0.094(3) Uani 1 1 d DU . .
H29 H 0.5272 0.1353 0.4716 0.113 Uiso 1 1 calc R . .
N30 N 0.5235(2) 0.0487(2) 0.4765(3) 0.113(3) Uani 1 1 d DU . .
C31 C 0.5383(3) 0.0679(3) 0.4418(4) 0.115(3) Uani 1 1 d DU . .
H31 H 0.5269 0.0691 0.4118 0.137 Uiso 1 1 calc R . .
N32 N 0.5439(3) 0.0964(2) 0.4610(3) 0.117(3) Uani 1 1 d DU . .
C33 C 0.5406(3) 0.0260(3) 0.4923(5) 0.104(4) Uani 1 1 d DU . .
O33 O 0.53414(15) 0.00755(16) 0.5217(3) 0.128(3) Uani 1 1 d DU . .
C34 C 0.5751(4) 0.0989(3) 0.4614(4) 0.130(4) Uani 1 1 d DU . .
O34 O 0.58667(15) 0.12266(18) 0.4766(3) 0.139(3) Uani 1 1 d DU . .
N35 N 0.5668(3) 0.0285(2) 0.4679(3) 0.125(3) Uani 1 1 d DU . .
C36 C 0.5680(3) 0.0535(3) 0.4345(4) 0.115(3) Uani 1 1 d DU . .
H36 H 0.5709 0.0468 0.4013 0.138 Uiso 1 1 calc R . .
N37 N 0.5886(3) 0.0752(3) 0.4480(3) 0.128(3) Uani 1 1 d DU . .
C38 C 0.5880(3) 0.0042(3) 0.4706(4) 0.133(4) Uani 1 1 d DU . .
H38A H 0.5778 -0.0132 0.4839 0.159 Uiso 1 1 calc R . .
H38B H 0.5942 -0.0009 0.4383 0.159 Uiso 1 1 calc R . .
C39 C 0.6180(3) 0.0753(3) 0.4388(4) 0.150(4) Uani 1 1 d DU . .
H39A H 0.6250 0.0959 0.4362 0.180 Uiso 1 1 calc R . .
H39B H 0.6217 0.0654 0.4084 0.180 Uiso 1 1 calc R . .
N40 N 0.6129(3) 0.0095(2) 0.4971(4) 0.135(3) Uani 1 1 d DU . .
C41 C 0.6389(4) 0.0262(4) 0.4833(5) 0.170(5) Uani 1 1 d DU . .
H41 H 0.6470 0.0180 0.4533 0.204 Uiso 1 1 calc R . .
N42 N 0.6352(3) 0.0593(3) 0.4784(5) 0.168(4) Uani 1 1 d DU . .
C43 C 0.6163(4) -0.0015(4) 0.5411(7) 0.172(6) Uani 1 1 d DU . .
O43 O 0.6014(2) -0.0193(2) 0.5625(4) 0.200(4) Uani 1 1 d DU . .
C44 C 0.6520(5) 0.0742(5) 0.5136(9) 0.211(8) Uani 1 1 d DU . .
O44 O 0.6502(3) 0.1003(3) 0.5140(4) 0.223(5) Uani 1 1 d DU . .
N45 N 0.6455(3) 0.0056(3) 0.5544(5) 0.196(4) Uani 1 1 d DU . .
H45 H 0.6535 -0.0001 0.5811 0.235 Uiso 1 1 calc R . .
C46 C 0.6605(3) 0.0230(4) 0.5204(7) 0.179(6) Uani 1 1 d DU . .
H46 H 0.6790 0.0133 0.5091 0.215 Uiso 1 1 calc R . .
N47 N 0.6657(3) 0.0518(5) 0.5376(5) 0.225(6) Uani 1 1 d DU . .
H47 H 0.6770 0.0551 0.5621 0.270 Uiso 1 1 calc R . .
K1 K 0.5000 0.2500 0.6250 0.0887(10) Uani 1 4 d SU . .
O1W O 0.5000 0.2500 0.5510(4) 0.222(4) Uani 1 2 d SU . .

loop_
_atom_site_aniso_label
_atom_site_aniso_U_11
_atom_site_aniso_U_22
_atom_site_aniso_U_33
_atom_site_aniso_U_23
_atom_site_aniso_U_13
_atom_site_aniso_U_12
C1 0.133(10) 0.126(10) 0.129(10) -0.020(8) 0.050(8) -0.010(10)
C2 0.111(9) 0.174(12) 0.117(10) -0.036(8) -0.008(8) -0.013(9)
C3 0.201(15) 0.191(15) 0.156(12) -0.005(11) -0.021(10) -0.047(12)
C4 0.131(11) 0.188(13) 0.130(10) -0.013(10) -0.008(9) 0.029(11)
C5 0.149(11) 0.169(11) 0.129(10) 0.013(8) -0.010(9) -0.002(10)
C6 0.123(10) 0.118(10) 0.093(8) -0.016(7) 0.001(7) -0.011(9)
N10 0.109(6) 0.128(7) 0.127(7) 0.008(5) 0.016(5) 0.019(6)
C11 0.124(8) 0.121(8) 0.149(10) -0.035(7) 0.020(7) 0.024(7)
N12 0.149(7) 0.101(6) 0.132(7) -0.011(5) -0.002(6) 0.008(6)
C13 0.114(9) 0.104(10) 0.135(10) 0.006(7) 0.019(8) 0.018(8)
O13 0.155(6) 0.121(6) 0.173(7) -0.015(5) 0.034(5) -0.012(5)
C14 0.123(7) 0.090(6) 0.120(7) -0.010(6) -0.008(6) -0.005(6)
O14 0.117(4) 0.0700(19) 0.198(5) -0.038(3) -0.017(4) 0.003(4)
N15 0.119(7) 0.079(6) 0.120(7) 0.002(5) 0.014(6) 0.010(6)
C16 0.093(7) 0.110(8) 0.089(7) -0.024(6) 0.005(6) 0.017(7)
N17 0.112(7) 0.122(7) 0.105(6) 0.004(6) 0.018(5) 0.024(6)
C18 0.151(9) 0.103(8) 0.131(9) -0.013(7) 0.042(8) 0.011(7)
C19 0.103(8) 0.090(7) 0.126(9) -0.014(7) 0.002(7) 0.023(6)
N20 0.100(7) 0.091(7) 0.131(8) -0.045(6) 0.039(7) -0.003(6)
C21 0.125(9) 0.081(8) 0.081(8) -0.019(7) -0.008(7) -0.007(7)
N22 0.122(6) 0.092(8) 0.073(7) -0.022(7) 0.022(5) -0.013(5)
C23 0.166(13) 0.073(9) 0.134(12) -0.027(8) 0.013(11) 0.007(9)
O23 0.165(7) 0.118(6) 0.115(5) -0.024(4) 0.032(5) -0.024(5)
C24 0.143(9) 0.118(12) 0.108(12) -0.013(11) 0.045(9) -0.031(9)
O24 0.157(6) 0.121(6) 0.106(6) -0.012(5) 0.002(4) 0.004(5)
N25 0.111(7) 0.100(6) 0.126(8) -0.026(6) -0.013(7) -0.007(6)
C26 0.113(8) 0.102(9) 0.078(8) -0.023(7) -0.011(7) 0.012(7)
N27 0.115(6) 0.133(9) 0.121(10) 0.019(9) 0.007(6) -0.016(6)
C28 0.104(9) 0.105(9) 0.119(10) -0.027(8) 0.023(8) -0.018(7)
C29 0.097(9) 0.092(8) 0.094(9) -0.020(7) 0.009(8) -0.004(7)
N30 0.128(8) 0.087(7) 0.125(8) -0.019(6) 0.021(7) -0.006(7)
C31 0.110(9) 0.136(10) 0.098(9) -0.010(8) 0.023(7) 0.009(8)
N32 0.140(9) 0.092(7) 0.119(7) -0.029(6) 0.008(7) -0.023(8)
C33 0.129(11) 0.078(10) 0.105(11) -0.013(8) -0.027(8) 0.006(9)
O33 0.141(6) 0.107(6) 0.135(6) -0.001(5) -0.008(5) -0.003(5)
C34 0.162(14) 0.110(12) 0.117(10) 0.005(9) -0.022(9) -0.001(12)
O34 0.135(6) 0.123(6) 0.159(6) 0.005(5) 0.018(5) -0.024(5)
N35 0.139(9) 0.123(8) 0.112(7) -0.028(6) 0.013(7) 0.028(8)
C36 0.103(10) 0.130(10) 0.113(9) -0.027(8) 0.015(8) 0.006(9)
N37 0.104(9) 0.128(9) 0.152(8) -0.019(7) 0.031(7) 0.000(8)
C38 0.133(10) 0.118(9) 0.147(10) -0.019(8) -0.009(8) -0.010(9)
C39 0.142(11) 0.170(11) 0.137(11) 0.012(8) 0.016(9) -0.044(9)
N40 0.124(9) 0.145(9) 0.135(9) -0.003(7) 0.007(8) -0.019(7)
C41 0.173(14) 0.167(13) 0.170(13) 0.012(11) -0.017(11) -0.013(12)
N42 0.187(10) 0.161(10) 0.157(10) 0.007(9) 0.049(8) -0.017(9)
C43 0.154(14) 0.152(13) 0.209(18) 0.017(13) -0.031(14) 0.015(11)
O43 0.200(9) 0.210(10) 0.190(9) 0.043(7) -0.036(7) -0.026(7)
C44 0.211(17) 0.191(18) 0.23(2) -0.034(18) -0.007(13) 0.016(17)
O44 0.212(9) 0.232(11) 0.224(10) -0.022(10) -0.019(7) -0.017(10)
N45 0.185(11) 0.207(11) 0.195(11) 0.018(9) -0.047(10) -0.003(10)
C46 0.120(12) 0.167(14) 0.250(19) 0.028(14) -0.019(12) -0.007(11)
N47 0.186(12) 0.254(16) 0.234(14) 0.008(13) -0.014(9) -0.048(12)
K1 0.0652(13) 0.0652(13) 0.136(2) 0.000 0.000 0.000
O1W 0.299(13) 0.227(8) 0.139(3) 0.000 0.000 0.013(11)

loop_
_atom_type_symbol
_atom_type_description
_atom_type_scat_dispersion_real
_atom_type_scat_dispersion_imag
_atom_type_scat_source
C C 0.0033 0.0016 'International Tables Vol C Tables 4.2.6.8 and 6.1.1.4'
H H 0.0000 0.0000 'International Tables Vol C Tables 4.2.6.8 and 6.1.1.4'
N N 0.0061 0.0033 'International Tables Vol C Tables 4.2.6.8 and 6.1.1.4'
O O 0.0106 0.0060 'International Tables Vol C Tables 4.2.6.8 and 6.1.1.4'
F F 0.0171 0.0103 'International Tables Vol C Tables 4.2.6.8 and 6.1.1.4'
K K 0.2009 0.2494 'International Tables Vol C Tables 4.2.6.8 and 6.1.1.4'

loop_
_geom_angle_atom_site_label_1
_geom_angle_atom_site_label_2
_geom_angle_atom_site_label_3
_geom_angle
_geom_angle_site_symmetry_1
_geom_angle_site_symmetry_3
_geom_angle_publ_flag
C2 C1 C6 120.9(13) . . ?
C2 C1 C28 120.5(12) . . ?
C6 C1 C28 118.5(12) . . ?
C3 C2 C1 117.3(15) . . ?
C3 C2 H2 121.4 . . ?
C1 C2 H2 121.4 . . ?
C4 C3 C2 126.0(17) . . ?
C4 C3 H3 117.0 . . ?
C2 C3 H3 117.0 . . ?
C3 C4 C5 118.7(15) . . ?
C3 C4 H4 120.7 . . ?
C5 C4 H4 120.7 . . ?
C4 C5 C6 121.2(14) . . ?
C4 C5 H5 119.4 . . ?
C6 C5 H5 119.4 . . ?
C5 C6 C1 115.8(12) . . ?
C5 C6 C29 120.2(12) . . ?
C1 C6 C29 124.0(12) . . ?
C13 N10 C11 112.6(10) . . ?
C13 N10 H10 123.7 . . ?
C11 N10 H10 123.7 . . ?
N10 C11 N12 113.8(10) . . ?
N10 C11 C16 102.5(9) . . ?
N12 C11 C16 101.7(9) . . ?
N10 C11 H11 112.6 . . ?
N12 C11 H11 112.6 . . ?
C16 C11 H11 112.6 . . ?
C14 N12 C11 110.1(11) . . ?
C14 N12 H12 125.0 . . ?
C11 N12 H12 125.0 . . ?
O13 C13 N15 127.7(14) . . ?
O13 C13 N10 125.3(13) . . ?
N15 C13 N10 106.6(12) . . ?
N17 C14 O14 128.4(13) . . ?
N17 C14 N12 113.2(13) . . ?
O14 C14 N12 118.2(13) . . ?
C13 N15 C16 116.3(11) . . ?
C13 N15 C18 118.1(11) . . ?
C16 N15 C18 125.1(9) . . ?
N15 C16 N17 116.6(8) . . ?
N15 C16 C11 102.1(8) . . ?
N17 C16 C11 101.1(9) . . ?
N15 C16 H16 112.0 . . ?
N17 C16 H16 112.0 . . ?
C11 C16 H16 112.0 . . ?
C14 N17 C16 113.8(11) . . ?
C14 N17 C19 122.2(11) . . ?
C16 N17 C19 124.1(9) . . ?
N20 C18 N15 116.3(8) . . ?
N20 C18 H18A 108.2 . . ?
N15 C18 H18A 108.2 . . ?
N20 C18 H18B 108.2 . . ?
N15 C18 H18B 108.2 . . ?
H18A C18 H18B 107.4 . . ?
N22 C19 N17 115.6(8) . . ?
N22 C19 H19A 108.4 . . ?
N17 C19 H19A 108.4 . . ?
N22 C19 H19B 108.4 . . ?
N17 C19 H19B 108.4 . . ?
H19A C19 H19B 107.4 . . ?
C23 N20 C18 121.3(12) . . ?
C23 N20 C21 110.7(12) . . ?
C18 N20 C21 127.2(10) . . ?
N20 C21 N22 116.9(9) . . ?
N20 C21 C26 104.6(9) . . ?
N22 C21 C26 101.4(9) . . ?
N20 C21 H21 111.1 . . ?
N22 C21 H21 111.1 . . ?
C26 C21 H21 111.1 . . ?
C24 N22 C19 121.1(12) . . ?
C24 N22 C21 115.2(11) . . ?
C19 N22 C21 123.6(9) . . ?
N20 C23 O23 131.2(15) . . ?
N20 C23 N25 114.5(15) . . ?
O23 C23 N25 114.0(13) . . ?
O24 C24 N22 133.6(16) . . ?
O24 C24 N27 117.1(15) . . ?
N22 C24 N27 109.0(13) . . ?
C23 N25 C26 105.0(11) . . ?
C23 N25 C28 127.0(11) . . ?
C26 N25 C28 120.9(9) . . ?
N25 C26 N27 113.5(8) . . ?
N25 C26 C21 103.0(10) . . ?
N27 C26 C21 102.8(9) . . ?
N25 C26 H26 112.3 . . ?
N27 C26 H26 112.3 . . ?
C21 C26 H26 112.3 . . ?
C24 N27 C29 128.0(12) . . ?
C24 N27 C26 108.3(12) . . ?
C29 N27 C26 123.7(11) . . ?
N30 C28 N25 107.8(9) . . ?
N30 C28 C1 111.7(9) . . ?
N25 C28 C1 110.3(8) . . ?
N30 C28 H28 109.0 . . ?
N25 C28 H28 109.0 . . ?
C1 C28 H28 109.0 . . ?
N32 C29 N27 111.3(10) . . ?
N32 C29 C6 110.5(10) . . ?
N27 C29 C6 111.4(9) . . ?
N32 C29 H29 107.8 . . ?
N27 C29 H29 107.8 . . ?
C6 C29 H29 107.8 . . ?
C33 N30 C28 122.9(12) . . ?
C33 N30 C31 114.0(11) . . ?
C28 N30 C31 122.8(10) . . ?
N32 C31 N30 111.1(9) . . ?
N32 C31 C36 106.8(11) . . ?
N30 C31 C36 103.9(10) . . ?
N32 C31 H31 111.5 . . ?
N30 C31 H31 111.5 . . ?
C36 C31 H31 111.5 . . ?
C29 N32 C34 130.1(12) . . ?
C29 N32 C31 124.7(10) . . ?
C34 N32 C31 104.6(12) . . ?
O33 C33 N30 127.4(14) . . ?
O33 C33 N35 127.5(14) . . ?
N30 C33 N35 105.1(13) . . ?
O34 C34 N37 127.4(17) . . ?
O34 C34 N32 118.8(14) . . ?
N37 C34 N32 113.7(15) . . ?
C33 N35 C38 118.5(12) . . ?
C33 N35 C36 114.7(12) . . ?
C38 N35 C36 125.8(10) . . ?
N37 C36 N35 112.6(10) . . ?
N37 C36 C31 104.4(11) . . ?
N35 C36 C31 102.1(10) . . ?
N37 C36 H36 112.3 . . ?
N35 C36 H36 112.3 . . ?
C31 C36 H36 112.3 . . ?
C34 N37 C39 121.2(15) . . ?
C34 N37 C36 110.3(13) . . ?
C39 N37 C36 126.8(12) . . ?
N40 C38 N35 115.9(10) . . ?
N40 C38 H38A 108.3 . . ?
N35 C38 H38A 108.3 . . ?
N40 C38 H38B 108.3 . . ?
N35 C38 H38B 108.3 . . ?
H38A C38 H38B 107.4 . . ?
N37 C39 N42 110.6(10) . . ?
N37 C39 H39A 109.5 . . ?
N42 C39 H39A 109.5 . . ?
N37 C39 H39B 109.5 . . ?
N42 C39 H39B 109.5 . . ?
H39A C39 H39B 108.1 . . ?
C43 N40 C38 122.2(14) . . ?
C43 N40 C41 110.4(15) . . ?
C38 N40 C41 127.4(13) . . ?
C46 C41 N40 107.4(14) . . ?
C46 C41 N42 104.0(14) . . ?
N40 C41 N42 116.7(12) . . ?
C46 C41 H41 109.5 . . ?
N40 C41 H41 109.5 . . ?
N42 C41 H41 109.5 . . ?
C44 N42 C41 110.3(15) . . ?
C44 N42 C39 123.6(15) . . ?
C41 N42 C39 125.9(13) . . ?
O43 C43 N40 130.1(19) . . ?
O43 C43 N45 122.4(19) . . ?
N40 C43 N45 105.6(17) . . ?
O44 C44 N47 140(3) . . ?
O44 C44 N42 116(2) . . ?
N47 C44 N42 103.6(18) . . ?
C43 N45 C46 113.2(15) . . ?
C43 N45 H45 123.4 . . ?
C46 N45 H45 123.4 . . ?
N47 C46 N45 110.8(17) . . ?
N47 C46 C41 105.5(15) . . ?
N45 C46 C41 103.1(14) . . ?
N47 C46 H46 112.3 . . ?
N45 C46 H46 112.3 . . ?
C41 C46 H46 112.3 . . ?
C44 N47 C46 116.1(18) . . ?
C44 N47 H47 121.9 . . ?
C46 N47 H47 121.9 . . ?
O1W K1 O1W 180.0 . 27_566 ?
O1W K1 O14 94.32(19) . 10_554 ?
O1W K1 O14 85.69(19) 27_566 10_554 ?
O1W K1 O14 85.68(19) . 27_566 ?
O1W K1 O14 94.32(19) 27_566 27_566 ?
O14 K1 O14 90.33(3) 10_554 27_566 ?
O1W K1 O14 85.68(19) . 20_657 ?
O1W K1 O14 94.32(19) 27_566 20_657 ?
O14 K1 O14 90.33(3) 10_554 20_657 ?
O14 K1 O14 171.4(4) 27_566 20_657 ?
O1W K1 O14 94.32(19) . . ?
O1W K1 O14 85.68(19) 27_566 . ?
O14 K1 O14 171.4(4) 10_554 . ?
O14 K1 O14 90.32(3) 27_566 . ?
O14 K1 O14 90.32(3) 20_657 . ?

loop_
_geom_bond_atom_site_label_1
_geom_bond_atom_site_label_2
_geom_bond_distance
_geom_bond_site_symmetry_2
_geom_bond_publ_flag
C1 C2 1.376(13) . ?
C1 C6 1.458(14) . ?
C1 C28 1.526(14) . ?
C2 C3 1.363(15) . ?
C2 H2 0.9500 . ?
C3 C4 1.331(15) . ?
C3 H3 0.9500 . ?
C4 C5 1.368(14) . ?
C4 H4 0.9500 . ?
C5 C6 1.432(14) . ?
C5 H5 0.9500 . ?
C6 C29 1.476(13) . ?
N10 C13 1.375(12) . ?
N10 C11 1.460(11) . ?
N10 H10 0.8800 . ?
C11 N12 1.463(12) . ?
C11 C16 1.577(12) . ?
C11 H11 1.0000 . ?
N12 C14 1.313(11) . ?
N12 H12 0.8800 . ?
C13 O13 1.220(12) . ?
C13 N15 1.354(12) . ?
C14 N17 1.262(11) . ?
C14 O14 1.274(12) . ?
O14 K1 2.168(6) . ?
N15 C16 1.406(10) . ?
N15 C18 1.483(11) . ?
C16 N17 1.431(11) . ?
C16 H16 1.0000 . ?
N17 C19 1.456(11) . ?
C18 N20 1.410(11) . ?
C18 H18A 0.9900 . ?
C18 H18B 0.9900 . ?
C19 N22 1.430(11) . ?
C19 H19A 0.9900 . ?
C19 H19B 0.9900 . ?
N20 C23 1.267(13) . ?
N20 C21 1.418(11) . ?
C21 N22 1.442(10) . ?
C21 C26 1.523(11) . ?
C21 H21 1.0000 . ?
N22 C24 1.280(13) . ?
C23 O23 1.277(13) . ?
C23 N25 1.391(14) . ?
C24 O24 1.224(13) . ?
C24 N27 1.395(14) . ?
N25 C26 1.474(11) . ?
N25 C28 1.477(12) . ?
C26 N27 1.486(11) . ?
C26 H26 1.0000 . ?
N27 C29 1.464(12) . ?
C28 N30 1.474(11) . ?
C28 H28 1.0000 . ?
C29 N32 1.391(11) . ?
C29 H29 1.0000 . ?
N30 C33 1.365(12) . ?
N30 C31 1.479(12) . ?
C31 N32 1.425(12) . ?
C31 C36 1.512(12) . ?
C31 H31 1.0000 . ?
N32 C34 1.422(15) . ?
C33 O33 1.219(12) . ?
C33 N35 1.381(13) . ?
C34 O34 1.276(14) . ?
C34 N37 1.295(13) . ?
N35 C38 1.464(13) . ?
N35 C36 1.479(13) . ?
C36 N37 1.412(12) . ?
C36 H36 1.0000 . ?
N37 C39 1.361(12) . ?
C38 N40 1.378(12) . ?
C38 H38A 0.9900 . ?
C38 H38B 0.9900 . ?
C39 N42 1.552(15) . ?
C39 H39A 0.9900 . ?
C39 H39B 0.9900 . ?
N40 C43 1.357(17) . ?
N40 C41 1.458(15) . ?
C41 C46 1.451(16) . ?
C41 N42 1.516(15) . ?
C41 H41 1.0000 . ?
N42 C44 1.43(2) . ?
C43 O43 1.215(16) . ?
C43 N45 1.418(16) . ?
C44 O44 1.188(18) . ?
C44 N47 1.37(2) . ?
N45 C46 1.421(16) . ?
N45 H45 0.8800 . ?
C46 N47 1.415(17) . ?
C46 H46 1.0000 . ?
N47 H47 0.8800 . ?
K1 O1W 2.104(11) . ?
K1 O1W 2.104(11) 27_566 ?
K1 O14 2.168(6) 10_554 ?
K1 O14 2.168(6) 27_566 ?
K1 O14 2.168(6) 20_657 ?

loop_
_geom_torsion_atom_site_label_1
_geom_torsion_atom_site_label_2
_geom_torsion_atom_site_label_3
_geom_torsion_atom_site_label_4
_geom_torsion
_geom_torsion_site_symmetry_1
_geom_torsion_site_symmetry_2
_geom_torsion_site_symmetry_3
_geom_torsion_site_symmetry_4
_geom_torsion_publ_flag
C6 C1 C2 C3 -0.7(7) . . . . ?
C28 C1 C2 C3 -179.4(7) . . . . ?
C1 C2 C3 C4 -0.1(10) . . . . ?
C2 C3 C4 C5 1.3(15) . . . . ?
C3 C4 C5 C6 -1.5(15) . . . . ?
C4 C5 C6 C1 0.7(13) . . . . ?
C4 C5 C6 C29 179.8(10) . . . . ?
C2 C1 C6 C5 0.4(10) . . . . ?
C28 C1 C6 C5 179.1(8) . . . . ?
C2 C1 C6 C29 -178.6(8) . . . . ?
C28 C1 C6 C29 0.1(12) . . . . ?
C13 N10 C11 N12 108.8(10) . . . . ?
C13 N10 C11 C16 -0.2(11) . . . . ?
N10 C11 N12 C14 -113.0(10) . . . . ?
C16 C11 N12 C14 -3.5(11) . . . . ?
C11 N10 C13 O13 173.2(11) . . . . ?
C11 N10 C13 N15 0.0(11) . . . . ?
C11 N12 C14 N17 2.8(13) . . . . ?
C11 N12 C14 O14 -172.8(9) . . . . ?
O13 C13 N15 C16 -172.8(11) . . . . ?
N10 C13 N15 C16 0.2(12) . . . . ?
O13 C13 N15 C18 -0.4(16) . . . . ?
N10 C13 N15 C18 172.6(8) . . . . ?
C13 N15 C16 N17 -109.4(10) . . . . ?
C18 N15 C16 N17 78.9(12) . . . . ?
C13 N15 C16 C11 -0.3(11) . . . . ?
C18 N15 C16 C11 -172.1(8) . . . . ?
N10 C11 C16 N15 0.3(10) . . . . ?
N12 C11 C16 N15 -117.6(9) . . . . ?
N10 C11 C16 N17 120.8(9) . . . . ?
N12 C11 C16 N17 2.9(9) . . . . ?
O14 C14 N17 C16 174.4(10) . . . . ?
N12 C14 N17 C16 -0.6(13) . . . . ?
O14 C14 N17 C19 -3.7(16) . . . . ?
N12 C14 N17 C19 -178.7(8) . . . . ?
N15 C16 N17 C14 108.0(10) . . . . ?
C11 C16 N17 C14 -1.7(11) . . . . ?
N15 C16 N17 C19 -73.9(12) . . . . ?
C11 C16 N17 C19 176.4(9) . . . . ?
C13 N15 C18 N20 105.7(11) . . . . ?
C16 N15 C18 N20 -82.7(12) . . . . ?
C14 N17 C19 N22 -101.5(11) . . . . ?
C16 N17 C19 N22 80.5(11) . . . . ?
N15 C18 N20 C23 -114.9(11) . . . . ?
N15 C18 N20 C21 76.3(13) . . . . ?
C23 N20 C21 N22 118.2(10) . . . . ?
C18 N20 C21 N22 -72.1(13) . . . . ?
C23 N20 C21 C26 7.0(11) . . . . ?
C18 N20 C21 C26 176.8(9) . . . . ?
N17 C19 N22 C24 90.7(11) . . . . ?
N17 C19 N22 C21 -86.6(11) . . . . ?
N20 C21 N22 C24 -98.9(12) . . . . ?
C26 C21 N22 C24 14.1(11) . . . . ?
N20 C21 N22 C19 78.5(12) . . . . ?
C26 C21 N22 C19 -168.5(8) . . . . ?
C18 N20 C23 O23 5.1(17) . . . . ?
C21 N20 C23 O23 175.6(11) . . . . ?
C18 N20 C23 N25 -167.6(8) . . . . ?
C21 N20 C23 N25 2.9(12) . . . . ?
C19 N22 C24 O24 -8.3(19) . . . . ?
C21 N22 C24 O24 169.2(13) . . . . ?
C19 N22 C24 N27 178.3(8) . . . . ?
C21 N22 C24 N27 -4.3(12) . . . . ?
N20 C23 N25 C26 -11.7(12) . . . . ?
O23 C23 N25 C26 174.2(9) . . . . ?
N20 C23 N25 C28 -162.0(9) . . . . ?
O23 C23 N25 C28 23.9(14) . . . . ?
C23 N25 C26 N27 -95.8(10) . . . . ?
C28 N25 C26 N27 56.7(12) . . . . ?
C23 N25 C26 C21 14.6(10) . . . . ?
C28 N25 C26 C21 167.1(9) . . . . ?
N20 C21 C26 N25 -13.2(10) . . . . ?
N22 C21 C26 N25 -135.1(8) . . . . ?
N20 C21 C26 N27 105.0(9) . . . . ?
N22 C21 C26 N27 -17.0(10) . . . . ?
O24 C24 N27 C29 -2.4(16) . . . . ?
N22 C24 N27 C29 172.3(9) . . . . ?
O24 C24 N27 C26 177.2(10) . . . . ?
N22 C24 N27 C26 -8.1(12) . . . . ?
N25 C26 N27 C24 126.5(9) . . . . ?
C21 C26 N27 C24 16.0(10) . . . . ?
N25 C26 N27 C29 -53.9(13) . . . . ?
C21 C26 N27 C29 -164.4(9) . . . . ?
C23 N25 C28 N30 -172.9(9) . . . . ?
C26 N25 C28 N30 41.1(12) . . . . ?
C23 N25 C28 C1 65.0(12) . . . . ?
C26 N25 C28 C1 -81.1(12) . . . . ?
C2 C1 C28 N30 122.7(7) . . . . ?
C6 C1 C28 N30 -56.0(10) . . . . ?
C2 C1 C28 N25 -117.4(8) . . . . ?
C6 C1 C28 N25 63.9(10) . . . . ?
C24 N27 C29 N32 130.1(10) . . . . ?
C26 N27 C29 N32 -49.5(12) . . . . ?
C24 N27 C29 C6 -106.1(11) . . . . ?
C26 N27 C29 C6 74.4(12) . . . . ?
C5 C6 C29 N32 -115.8(10) . . . . ?
C1 C6 C29 N32 63.2(12) . . . . ?
C5 C6 C29 N27 119.9(10) . . . . ?
C1 C6 C29 N27 -61.1(12) . . . . ?
N25 C28 N30 C33 65.8(10) . . . . ?
C1 C28 N30 C33 -172.8(9) . . . . ?
N25 C28 N30 C31 -107.3(10) . . . . ?
C1 C28 N30 C31 14.1(13) . . . . ?
C33 N30 C31 N32 -111.4(10) . . . . ?
C28 N30 C31 N32 62.3(13) . . . . ?
C33 N30 C31 C36 3.2(11) . . . . ?
C28 N30 C31 C36 176.8(9) . . . . ?
N27 C29 N32 C34 -69.8(13) . . . . ?
C6 C29 N32 C34 165.8(10) . . . . ?
N27 C29 N32 C31 99.4(11) . . . . ?
C6 C29 N32 C31 -24.9(14) . . . . ?
N30 C31 N32 C29 -55.0(14) . . . . ?
C36 C31 N32 C29 -167.7(10) . . . . ?
N30 C31 N32 C34 116.6(10) . . . . ?
C36 C31 N32 C34 3.8(11) . . . . ?
C28 N30 C33 O33 4.3(15) . . . . ?
C31 N30 C33 O33 177.9(10) . . . . ?
C28 N30 C33 N35 -175.8(8) . . . . ?
C31 N30 C33 N35 -2.1(11) . . . . ?
C29 N32 C34 O34 -9.7(16) . . . . ?
C31 N32 C34 O34 179.4(9) . . . . ?
C29 N32 C34 N37 166.8(10) . . . . ?
C31 N32 C34 N37 -4.1(12) . . . . ?
O33 C33 N35 C38 10.9(15) . . . . ?
N30 C33 N35 C38 -169.0(8) . . . . ?
O33 C33 N35 C36 -179.9(10) . . . . ?
N30 C33 N35 C36 0.2(11) . . . . ?
C33 N35 C36 N37 113.1(11) . . . . ?
C38 N35 C36 N37 -78.6(13) . . . . ?
C33 N35 C36 C31 1.7(12) . . . . ?
C38 N35 C36 C31 170.0(10) . . . . ?
N32 C31 C36 N37 -2.6(12) . . . . ?
N30 C31 C36 N37 -120.1(10) . . . . ?
N32 C31 C36 N35 114.9(10) . . . . ?
N30 C31 C36 N35 -2.7(11) . . . . ?
O34 C34 N37 C39 -15.0(18) . . . . ?
N32 C34 N37 C39 168.8(10) . . . . ?
O34 C34 N37 C36 178.7(11) . . . . ?
N32 C34 N37 C36 2.6(13) . . . . ?
N35 C36 N37 C34 -109.9(11) . . . . ?
C31 C36 N37 C34 0.1(12) . . . . ?
N35 C36 N37 C39 84.7(14) . . . . ?
C31 C36 N37 C39 -165.3(11) . . . . ?
C33 N35 C38 N40 -107.5(12) . . . . ?
C36 N35 C38 N40 84.6(13) . . . . ?
C34 N37 C39 N42 106.8(13) . . . . ?
C36 N37 C39 N42 -89.3(14) . . . . ?
N35 C38 N40 C43 102.7(14) . . . . ?
N35 C38 N40 C41 -78.9(15) . . . . ?
C43 N40 C41 C46 4.9(16) . . . . ?
C38 N40 C41 C46 -173.7(13) . . . . ?
C43 N40 C41 N42 -111.3(14) . . . . ?
C38 N40 C41 N42 70.1(16) . . . . ?
C46 C41 N42 C44 -4.7(17) . . . . ?
N40 C41 N42 C44 113.4(15) . . . . ?
C46 C41 N42 C39 170.6(12) . . . . ?
N40 C41 N42 C39 -71.3(16) . . . . ?
N37 C39 N42 C44 -104.4(15) . . . . ?
N37 C39 N42 C41 81.0(15) . . . . ?
C38 N40 C43 O43 9(2) . . . . ?
C41 N40 C43 O43 -169.6(16) . . . . ?
C38 N40 C43 N45 173.3(10) . . . . ?
C41 N40 C43 N45 -5.3(15) . . . . ?
C41 N42 C44 O44 -178.3(17) . . . . ?
C39 N42 C44 O44 6(3) . . . . ?
C41 N42 C44 N47 1.6(18) . . . . ?
C39 N42 C44 N47 -173.8(12) . . . . ?
O43 C43 N45 C46 169.8(16) . . . . ?
N40 C43 N45 C46 4.0(17) . . . . ?
C43 N45 C46 N47 111.6(16) . . . . ?
C43 N45 C46 C41 -1.0(18) . . . . ?
N40 C41 C46 N47 -118.6(14) . . . . ?
N42 C41 C46 N47 5.7(17) . . . . ?
N40 C41 C46 N45 -2.2(16) . . . . ?
N42 C41 C46 N45 122.1(13) . . . . ?
O44 C44 N47 C46 -178(3) . . . . ?
N42 C44 N47 C46 2(2) . . . . ?
N45 C46 N47 C44 -116.4(18) . . . . ?
C41 C46 N47 C44 -5(2) . . . . ?

loop_
_platon_squeeze_void_nr
_platon_squeeze_void_average_x
_platon_squeeze_void_average_y
_platon_squeeze_void_average_z
_platon_squeeze_void_volume
_platon_squeeze_void_count_electrons
_platon_squeeze_void_content
1 -0.006 0.006 0.188 38624 14533 ' '
